data_7720003
loop_
_publ_author_name
'Chaudhary, Savi'
'Murugavel, Ramaswamy'

_publ_section_title
;
 Ligand-Mediated Modulation in Copper(II) Complexes for Four-Electron
 Oxygen Reduction in Neutral Medium
;
_journal_name_full 'Dalton Transactions'
_journal_paper_doi 10.1039/D5DT01736J
_journal_year 2026
_chemical_formula_moiety 'C4 H16 Cu N4, 4(C8 H18 O4 P), 10(H2 O), C2 H10 N2'
_chemical_formula_sum 'C38 H118 Cu N6 O26 P4'
_chemical_formula_weight 1262.80
_chemical_name_systematic RM-SA-98-RE
_space_group_crystal_system triclinic
_space_group_IT_number 2
_space_group_name_Hall '-P 1'
_space_group_name_H-M_alt 'P -1'
_atom_sites_solution_hydrogens mixed
_audit_creation_date 2025-08-28
_audit_creation_method
;
Olex2 1.3
(compiled 2020.02.04 svn.rd84adfe8 for OlexSys, GUI svn.r6032)
;
_audit_update_record
;
2025-09-02 deposited with the CCDC.	2025-12-05 downloaded from the CCDC.
;
_cell_angle_alpha 91.490(7)
_cell_angle_beta 107.483(7)
_cell_angle_gamma 110.675(7)
_cell_formula_units_Z 1
_cell_length_a 10.347(3)
_cell_length_b 11.574(3)
_cell_length_c 16.044(4)
_cell_measurement_reflns_used 5556
_cell_measurement_temperature 150.00
_cell_measurement_theta_max 20.622
_cell_measurement_theta_min 2.161
_cell_volume 1695.7(8)
_computing_cell_refinement 'SAINT V8.40A (Bruker, 2019)'
_computing_data_collection 'SAINT V8.40A (Bruker, 2019)'
_computing_data_reduction 'SAINT V8.40A (Bruker, 2019)'
_computing_molecular_graphics 'Olex2 1.3 (Dolomanov et al., 2009)'
_computing_publication_material 'Olex2 1.3 (Dolomanov et al., 2009)'
_computing_structure_refinement 'SHELXL 2018/3 (Sheldrick, 2015)'
_computing_structure_solution 'olex2.solve 1.3 (Bourhis et al., 2015)'
_diffrn_ambient_temperature 150.0
_diffrn_measured_fraction_theta_full 1.000
_diffrn_measured_fraction_theta_max 1.000
_diffrn_measurement_device 'abstract diffractometer'
_diffrn_measurement_device_type 'Saxi-CrysAlisPro-abstract goniometer imported SAXI images'
_diffrn_measurement_method '/w and /f scans'
_diffrn_radiation_type MoK\a
_diffrn_radiation_wavelength 0.71073
_diffrn_reflns_av_R_equivalents 0.1582
_diffrn_reflns_av_unetI/netI 0.0727
_diffrn_reflns_Laue_measured_fraction_full 1.000
_diffrn_reflns_Laue_measured_fraction_max 1.000
_diffrn_reflns_limit_h_max 12
_diffrn_reflns_limit_h_min -12
_diffrn_reflns_limit_k_max 13
_diffrn_reflns_limit_k_min -13
_diffrn_reflns_limit_l_max 19
_diffrn_reflns_limit_l_min -19
_diffrn_reflns_number 70063
_diffrn_reflns_point_group_measured_fraction_full 1.000
_diffrn_reflns_point_group_measured_fraction_max 1.000
_diffrn_reflns_theta_full 24.999
_diffrn_reflns_theta_max 24.999
_diffrn_reflns_theta_min 1.901
_exptl_absorpt_coefficient_mu 0.489
_exptl_absorpt_correction_T_max 0.7451
_exptl_absorpt_correction_T_min 0.5338
_exptl_absorpt_correction_type numerical
_exptl_absorpt_process_details
;
SADABS-2016/2 (Bruker,2016/2) was used for absorption correction.
wR2(int) was 0.1455 before and 0.0954 after correction.
The Ratio of minimum to maximum transmission is 0.7164.
The \l/2 correction factor is Not present.
;
_exptl_crystal_colour 'metallic dark violet'
_exptl_crystal_colour_lustre metallic
_exptl_crystal_colour_modifier dark
_exptl_crystal_colour_primary violet
_exptl_crystal_density_diffrn 1.237
_exptl_crystal_description plate
_exptl_crystal_F_000 685
_exptl_crystal_size_max 0.913
_exptl_crystal_size_mid 0.171
_exptl_crystal_size_min 0.157
_refine_diff_density_max 0.774
_refine_diff_density_min -0.552
_refine_diff_density_rms 0.072
_refine_ls_extinction_coef 0.0035(7)
_refine_ls_extinction_expression Fc^*^=kFc[1+0.001xFc^2^\l^3^/sin(2\q)]^-1/4^
_refine_ls_extinction_method 'SHELXL-2018/3 (Sheldrick 2018)'
_refine_ls_goodness_of_fit_ref 1.020
_refine_ls_hydrogen_treatment constr
_refine_ls_matrix_type full
_refine_ls_number_parameters 369
_refine_ls_number_reflns 5974
_refine_ls_number_restraints 6
_refine_ls_restrained_S_all 1.023
_refine_ls_R_factor_all 0.0982
_refine_ls_R_factor_gt 0.0548
_refine_ls_shift/su_max 0.000
_refine_ls_shift/su_mean 0.000
_refine_ls_structure_factor_coef Fsqd
_refine_ls_weighting_details 'w=1/[\s^2^(Fo^2^)+(0.0406P)^2^+3.3326P] where P=(Fo^2^+2Fc^2^)/3'
_refine_ls_weighting_scheme calc
_refine_ls_wR_factor_gt 0.1155
_refine_ls_wR_factor_ref 0.1381
_reflns_Friedel_coverage 0.000
_reflns_number_gt 4036
_reflns_number_total 5974
_reflns_threshold_expression 'I > 2\s(I)'
_cod_data_source_file d5dt01736j2.cif
_cod_data_source_block rm_sa_98_re_0m_b
_cod_original_cell_volume 1695.7(7)
_cod_database_code 7720003
_shelx_shelxl_version_number 2018/3
_shelx_space_group_comment
;
The symmetry employed for this shelxl refinement is uniquely defined
by the following loop, which should always be used as a source of
symmetry information in preference to the above space-group names.
They are only intended as comments.
;
_shelx_estimated_absorpt_t_max 0.927
_shelx_estimated_absorpt_t_min 0.664
_olex2_refinement_description
;
1. Fixed Uiso
 At 1.2 times of:
  All C(H,H) groups, All N(H,H) groups, All N(H,H,H) groups
 At 1.5 times of:
  All C(H,H,H) groups, All O(H,H) groups
2. Uiso/Uaniso restraints and constraints
Uanis(C10) \\sim Ueq: with sigma of 0.001 and sigma for terminal atoms of 0.001
3.a Free rotating group:
 O9(H9D,H9E), O10(H10D,H10E), O11(H11A,H11B), O12(H12D,H12E), O13(H13D,H13E)
3.b Secondary CH2 refined with riding coordinates:
 N1(H1A,H1B), N2(H2A,H2B), C1(H1C,H1D), C2(H2C,H2D), C19(H19A,H19B)
3.c Idealised Me refined as rotating group:
 C4(H4A,H4B,H4C), C5(H5A,H5B,H5C), C6(H6A,H6B,H6C), C8(H8A,H8B,H8C), C9(H9A,
 H9B,H9C), C10(H10A,H10B,H10C), C12(H12A,H12B,H12C), C13(H13A,H13B,H13C),
 C14(H14A,H14B,H14C), C16(H16A,H16B,H16C), C17(H17A,H17B,H17C), C18(H18A,H18B,
 H18C), N3(H3A,H3B,H3C)
;
_olex2_submission_special_instructions 'No special instructions were received'

loop_
_space_group_symop_operation_xyz
'x, y, z'
'-x, -y, -z'

loop_
_atom_site_label
_atom_site_type_symbol
_atom_site_fract_x
_atom_site_fract_y
_atom_site_fract_z
_atom_site_U_iso_or_equiv
_atom_site_adp_type
_atom_site_occupancy
_atom_site_site_symmetry_order
_atom_site_calc_flag
_atom_site_refinement_flags_posn
_atom_site_refinement_flags_adp
_atom_site_refinement_flags_occupancy
_atom_site_disorder_assembly
_atom_site_disorder_group
Cu1 Cu 0.500000 0.500000 0.500000 0.0273(2) Uani 1 2 d S . P . .
N1 N 0.5923(3) 0.6841(3) 0.4988(2) 0.0295(8) Uani 1 1 d . . . . .
H1A H 0.648130 0.723928 0.554589 0.035 Uiso 1 1 calc R U . . .
H1B H 0.650940 0.698485 0.464674 0.035 Uiso 1 1 calc R U . . .
N2 N 0.3173(4) 0.5125(3) 0.4202(2) 0.0313(8) Uani 1 1 d . . . . .
H2A H 0.274383 0.450172 0.373280 0.038 Uiso 1 1 calc R U . . .
H2B H 0.252946 0.504822 0.449788 0.038 Uiso 1 1 calc R U . . .
C1 C 0.4748(5) 0.7317(4) 0.4627(3) 0.0413(11) Uani 1 1 d . . . . .
H1C H 0.513321 0.811140 0.440175 0.050 Uiso 1 1 calc R U . . .
H1D H 0.435898 0.747148 0.509378 0.050 Uiso 1 1 calc R U . . .
C2 C 0.3561(5) 0.6350(4) 0.3891(3) 0.0395(11) Uani 1 1 d . . . . .
H2C H 0.268990 0.657558 0.369809 0.047 Uiso 1 1 calc R U . . .
H2D H 0.390208 0.630980 0.338102 0.047 Uiso 1 1 calc R U . . .
P1 P 0.80478(11) 0.78448(10) 0.74827(7) 0.0278(3) Uani 1 1 d . . . . .
O1 O 0.7875(3) 0.8605(3) 0.67454(17) 0.0338(7) Uani 1 1 d . . . . .
O2 O 0.7047(3) 0.6513(2) 0.72774(19) 0.0369(7) Uani 1 1 d . . . . .
O3 O 0.8017(3) 0.8508(3) 0.83466(17) 0.0338(7) Uani 1 1 d . . . . .
O4 O 0.9716(3) 0.8024(3) 0.77588(19) 0.0365(7) Uani 1 1 d . . . . .
C3 C 0.6697(5) 0.8430(4) 0.8551(3) 0.0399(11) Uani 1 1 d . . . . .
C4 C 0.5609(5) 0.8636(5) 0.7762(3) 0.0492(13) Uani 1 1 d . . . . .
H4A H 0.607522 0.943780 0.758062 0.074 Uiso 1 1 calc R U . . .
H4B H 0.476755 0.864463 0.791988 0.074 Uiso 1 1 calc R U . . .
H4C H 0.527812 0.796102 0.727381 0.074 Uiso 1 1 calc R U . . .
C5 C 0.6062(6) 0.7173(5) 0.8846(3) 0.0562(14) Uani 1 1 d . . . . .
H5A H 0.568204 0.650559 0.834507 0.084 Uiso 1 1 calc R U . . .
H5B H 0.526631 0.716033 0.906117 0.084 Uiso 1 1 calc R U . . .
H5C H 0.683033 0.704457 0.932117 0.084 Uiso 1 1 calc R U . . .
C6 C 0.7288(6) 0.9488(5) 0.9311(3) 0.0547(14) Uani 1 1 d . . . . .
H6A H 0.803265 0.935624 0.980052 0.082 Uiso 1 1 calc R U . . .
H6B H 0.648609 0.950676 0.950889 0.082 Uiso 1 1 calc R U . . .
H6C H 0.772530 1.028305 0.911275 0.082 Uiso 1 1 calc R U . . .
C7 C 1.0482(5) 0.7339(4) 0.8328(3) 0.0429(12) Uani 1 1 d . . . . .
C8 C 1.0053(7) 0.7169(7) 0.9167(4) 0.089(2) Uani 1 1 d . . . . .
H8A H 1.023878 0.798617 0.947084 0.134 Uiso 1 1 calc R U . . .
H8B H 1.063634 0.676838 0.956037 0.134 Uiso 1 1 calc R U . . .
H8C H 0.901140 0.664332 0.900649 0.134 Uiso 1 1 calc R U . . .
C9 C 1.2067(6) 0.8146(7) 0.8586(5) 0.088(2) Uani 1 1 d . . . . .
H9A H 1.236296 0.824012 0.805843 0.132 Uiso 1 1 calc R U . . .
H9B H 1.264402 0.775912 0.899794 0.132 Uiso 1 1 calc R U . . .
H9C H 1.223503 0.896862 0.887282 0.132 Uiso 1 1 calc R U . . .
C10 C 1.0103(9) 0.6114(7) 0.7833(5) 0.106(2) Uani 1 1 d . U . . .
H10A H 0.905634 0.562246 0.769829 0.159 Uiso 1 1 calc R U . . .
H10B H 1.067413 0.567460 0.819048 0.159 Uiso 1 1 calc R U . . .
H10C H 1.032435 0.622702 0.728155 0.159 Uiso 1 1 calc R U . . .
P2 P 0.29426(11) 0.22230(9) 0.70606(7) 0.0264(3) Uani 1 1 d . . . . .
O5 O 0.2637(3) 0.3047(3) 0.63862(17) 0.0334(7) Uani 1 1 d . . . . .
O6 O 0.2950(3) 0.1002(2) 0.67411(18) 0.0335(7) Uani 1 1 d . . . . .
O7 O 0.1752(3) 0.1847(2) 0.75386(18) 0.0303(7) Uani 1 1 d . . . . .
O8 O 0.4457(3) 0.3065(2) 0.77745(17) 0.0300(6) Uani 1 1 d . . . . .
C11 C 0.1115(5) 0.2630(4) 0.7869(3) 0.0366(10) Uani 1 1 d . . . . .
C12 C 0.0052(5) 0.2912(5) 0.7108(3) 0.0536(14) Uani 1 1 d . . . . .
H12A H 0.058290 0.342769 0.675183 0.080 Uiso 1 1 calc R U . . .
H12B H -0.044310 0.336219 0.733732 0.080 Uiso 1 1 calc R U . . .
H12C H -0.067646 0.212823 0.674065 0.080 Uiso 1 1 calc R U . . .
C13 C 0.0304(7) 0.1808(5) 0.8421(4) 0.0693(17) Uani 1 1 d . . . . .
H13A H -0.047215 0.105623 0.803963 0.104 Uiso 1 1 calc R U . . .
H13B H -0.012913 0.227065 0.869744 0.104 Uiso 1 1 calc R U . . .
H13C H 0.099109 0.156925 0.888053 0.104 Uiso 1 1 calc R U . . .
C14 C 0.2295(5) 0.3820(5) 0.8431(3) 0.0572(15) Uani 1 1 d . . . . .
H14A H 0.296318 0.361199 0.892434 0.086 Uiso 1 1 calc R U . . .
H14B H 0.184439 0.431207 0.866196 0.086 Uiso 1 1 calc R U . . .
H14C H 0.284304 0.430581 0.807078 0.086 Uiso 1 1 calc R U . . .
C15 C 0.5419(5) 0.2678(4) 0.8489(3) 0.0351(10) Uani 1 1 d . . . . .
C16 C 0.4564(5) 0.1610(5) 0.8870(3) 0.0513(13) Uani 1 1 d . . . . .
H16A H 0.524248 0.140398 0.935814 0.077 Uiso 1 1 calc R U . . .
H16B H 0.399890 0.087942 0.841039 0.077 Uiso 1 1 calc R U . . .
H16C H 0.389569 0.185351 0.908960 0.077 Uiso 1 1 calc R U . . .
C17 C 0.6269(6) 0.3846(5) 0.9172(3) 0.0631(16) Uani 1 1 d . . . . .
H17A H 0.560002 0.404062 0.942057 0.095 Uiso 1 1 calc R U . . .
H17B H 0.672584 0.454619 0.889081 0.095 Uiso 1 1 calc R U . . .
H17C H 0.702901 0.370430 0.964498 0.095 Uiso 1 1 calc R U . . .
C18 C 0.6435(6) 0.2322(5) 0.8123(3) 0.0551(14) Uani 1 1 d . . . . .
H18A H 0.707862 0.204927 0.858716 0.083 Uiso 1 1 calc R U . . .
H18B H 0.702760 0.304560 0.791727 0.083 Uiso 1 1 calc R U . . .
H18C H 0.585670 0.163999 0.762799 0.083 Uiso 1 1 calc R U . . .
O9 O 0.4118(3) 0.5512(3) 0.6311(2) 0.0420(8) Uani 1 1 d G . . . .
H9D H 0.499861 0.582353 0.669328 0.063 Uiso 1 1 d G U . . .
H9E H 0.374308 0.476145 0.642965 0.063 Uiso 1 1 d G U . . .
O10 O 0.0665(3) 0.3168(3) 0.47855(19) 0.0388(7) Uani 1 1 d G . . . .
H10D H -0.006368 0.338134 0.478170 0.058 Uiso 1 1 d G U . . .
H10E H 0.113065 0.320787 0.534268 0.058 Uiso 1 1 d G U . . .
O11 O -0.2087(4) 0.3255(3) 0.4306(3) 0.0730(12) Uani 1 1 d G . . . .
H11A H -0.257092 0.245695 0.413688 0.109 Uiso 1 1 d G U . . .
H11B H -0.272393 0.358871 0.408225 0.109 Uiso 1 1 d G U . . .
O12 O 0.3596(3) -0.0624(3) 0.5781(2) 0.0393(7) Uani 1 1 d G . . . .
H12D H 0.341780 -0.010304 0.608666 0.059 Uiso 1 1 d G U . . .
H12E H 0.343900 -0.040320 0.525662 0.059 Uiso 1 1 d G U . . .
O13 O 0.6611(3) 1.0226(3) 0.5983(2) 0.0466(8) Uani 1 1 d G . . . .
H13D H 0.696298 0.968373 0.621418 0.070 Uiso 1 1 d G U . . .
H13E H 0.568086 0.988779 0.590823 0.070 Uiso 1 1 d G U . . .
N3 N 1.0092(3) 0.9268(3) 0.6042(2) 0.0286(8) Uani 1 1 d . . . . .
H3A H 1.004141 0.851531 0.582161 0.034 Uiso 1 1 calc R U . . .
H3B H 0.953028 0.915131 0.639747 0.034 Uiso 1 1 calc R U . . .
H3C H 1.103725 0.974809 0.636092 0.034 Uiso 1 1 calc R U . . .
C19 C 0.9549(4) 0.9901(4) 0.5305(3) 0.0302(9) Uani 1 1 d . . . . .
H19A H 0.959941 1.071868 0.554538 0.036 Uiso 1 1 calc R U . . .
H19B H 0.851257 0.938968 0.496784 0.036 Uiso 1 1 calc R U . . .

loop_
_atom_site_aniso_label
_atom_site_aniso_U_11
_atom_site_aniso_U_22
_atom_site_aniso_U_33
_atom_site_aniso_U_23
_atom_site_aniso_U_13
_atom_site_aniso_U_12
Cu1 0.0249(4) 0.0225(4) 0.0293(4) 0.0049(3) 0.0058(3) 0.0056(3)
N1 0.0271(19) 0.0297(19) 0.0304(18) 0.0023(15) 0.0113(15) 0.0082(16)
N2 0.032(2) 0.0285(19) 0.0312(19) 0.0034(15) 0.0091(16) 0.0099(16)
C1 0.042(3) 0.033(2) 0.052(3) 0.008(2) 0.016(2) 0.017(2)
C2 0.036(3) 0.037(3) 0.045(3) 0.012(2) 0.008(2) 0.017(2)
P1 0.0254(6) 0.0271(6) 0.0303(6) 0.0042(5) 0.0096(5) 0.0091(5)
O1 0.0372(17) 0.0403(17) 0.0320(16) 0.0125(13) 0.0163(13) 0.0193(14)
O2 0.0319(17) 0.0280(16) 0.0436(18) -0.0024(13) 0.0117(14) 0.0044(13)
O3 0.0352(17) 0.0362(16) 0.0282(15) 0.0002(12) 0.0128(13) 0.0098(13)
O4 0.0230(16) 0.0408(17) 0.0489(18) 0.0167(14) 0.0131(14) 0.0140(13)
C3 0.051(3) 0.038(3) 0.041(3) 0.009(2) 0.031(2) 0.015(2)
C4 0.045(3) 0.062(3) 0.051(3) 0.006(3) 0.022(2) 0.027(3)
C5 0.072(4) 0.048(3) 0.063(3) 0.016(3) 0.048(3) 0.017(3)
C6 0.084(4) 0.049(3) 0.043(3) 0.006(2) 0.034(3) 0.029(3)
C7 0.033(3) 0.036(3) 0.054(3) 0.006(2) 0.001(2) 0.018(2)
C8 0.076(5) 0.119(6) 0.078(5) 0.053(4) 0.018(4) 0.047(4)
C9 0.040(3) 0.111(6) 0.101(5) 0.030(4) 0.006(3) 0.029(4)
C10 0.106(3) 0.104(3) 0.107(3) 0.0143(11) 0.0309(12) 0.0435(13)
P2 0.0221(6) 0.0257(6) 0.0291(6) 0.0033(4) 0.0088(4) 0.0061(5)
O5 0.0264(16) 0.0366(17) 0.0349(16) 0.0134(13) 0.0088(13) 0.0099(13)
O6 0.0294(16) 0.0305(16) 0.0409(17) -0.0031(13) 0.0126(13) 0.0114(13)
O7 0.0298(16) 0.0266(15) 0.0405(16) 0.0077(13) 0.0188(13) 0.0114(13)
O8 0.0221(15) 0.0257(15) 0.0354(16) 0.0063(12) 0.0029(12) 0.0064(12)
C11 0.034(3) 0.041(3) 0.041(3) 0.002(2) 0.016(2) 0.019(2)
C12 0.045(3) 0.070(4) 0.052(3) -0.001(3) 0.007(2) 0.036(3)
C13 0.081(4) 0.079(4) 0.086(4) 0.029(3) 0.064(4) 0.043(4)
C14 0.049(3) 0.060(3) 0.060(3) -0.019(3) 0.007(3) 0.027(3)
C15 0.029(2) 0.040(3) 0.032(2) 0.010(2) 0.0029(19) 0.014(2)
C16 0.046(3) 0.067(3) 0.044(3) 0.026(3) 0.015(2) 0.023(3)
C17 0.049(3) 0.060(4) 0.055(3) -0.006(3) -0.013(3) 0.018(3)
C18 0.049(3) 0.077(4) 0.059(3) 0.034(3) 0.022(3) 0.042(3)
O9 0.0387(19) 0.0310(17) 0.0444(19) 0.0064(14) 0.0060(15) 0.0057(14)
O10 0.0320(18) 0.0426(18) 0.0415(17) 0.0042(15) 0.0096(14) 0.0162(15)
O11 0.034(2) 0.049(2) 0.130(4) 0.022(2) 0.019(2) 0.0167(18)
O12 0.0465(19) 0.0397(18) 0.0413(18) 0.0093(15) 0.0191(16) 0.0233(15)
O13 0.0388(19) 0.044(2) 0.055(2) 0.0133(16) 0.0108(17) 0.0177(16)
N3 0.0251(18) 0.0275(18) 0.0327(19) 0.0055(15) 0.0114(15) 0.0078(15)
C19 0.028(2) 0.033(2) 0.030(2) 0.0053(18) 0.0127(18) 0.0097(19)

loop_
_atom_type_symbol
_atom_type_description
_atom_type_scat_dispersion_real
_atom_type_scat_dispersion_imag
_atom_type_scat_source
C C 0.0033 0.0016 'International Tables Vol C Tables 4.2.6.8 and 6.1.1.4'
H H 0.0000 0.0000 'International Tables Vol C Tables 4.2.6.8 and 6.1.1.4'
Cu Cu 0.3201 1.2651 'International Tables Vol C Tables 4.2.6.8 and 6.1.1.4'
N N 0.0061 0.0033 'International Tables Vol C Tables 4.2.6.8 and 6.1.1.4'
O O 0.0106 0.0060 'International Tables Vol C Tables 4.2.6.8 and 6.1.1.4'
P P 0.1023 0.0942 'International Tables Vol C Tables 4.2.6.8 and 6.1.1.4'

loop_
_geom_angle_atom_site_label_1
_geom_angle_atom_site_label_2
_geom_angle_atom_site_label_3
_geom_angle
_geom_angle_site_symmetry_1
_geom_angle_site_symmetry_3
_geom_angle_publ_flag
N1 Cu1 N1 180.0 2_666 . ?
N2 Cu1 N1 94.71(13) 2_666 . ?
N2 Cu1 N1 94.70(13) . 2_666 ?
N2 Cu1 N1 85.30(13) . . ?
N2 Cu1 N1 85.29(13) 2_666 2_666 ?
N2 Cu1 N2 180.0 . 2_666 ?
Cu1 N1 H1A 110.0 . . ?
Cu1 N1 H1B 110.0 . . ?
H1A N1 H1B 108.4 . . ?
C1 N1 Cu1 108.6(2) . . ?
C1 N1 H1A 110.0 . . ?
C1 N1 H1B 110.0 . . ?
Cu1 N2 H2A 110.0 . . ?
Cu1 N2 H2B 110.0 . . ?
H2A N2 H2B 108.4 . . ?
C2 N2 Cu1 108.4(2) . . ?
C2 N2 H2A 110.0 . . ?
C2 N2 H2B 110.0 . . ?
N1 C1 H1C 110.2 . . ?
N1 C1 H1D 110.2 . . ?
N1 C1 C2 107.7(3) . . ?
H1C C1 H1D 108.5 . . ?
C2 C1 H1C 110.2 . . ?
C2 C1 H1D 110.2 . . ?
N2 C2 C1 109.4(4) . . ?
N2 C2 H2C 109.8 . . ?
N2 C2 H2D 109.8 . . ?
C1 C2 H2C 109.8 . . ?
C1 C2 H2D 109.8 . . ?
H2C C2 H2D 108.3 . . ?
O1 P1 O3 110.91(16) . . ?
O1 P1 O4 103.17(16) . . ?
O2 P1 O1 116.25(17) . . ?
O2 P1 O3 111.33(16) . . ?
O2 P1 O4 112.85(17) . . ?
O3 P1 O4 101.02(16) . . ?
C3 O3 P1 126.0(3) . . ?
C7 O4 P1 129.1(3) . . ?
O3 C3 C4 110.2(3) . . ?
O3 C3 C5 109.1(4) . . ?
O3 C3 C6 102.8(4) . . ?
C4 C3 C5 112.3(4) . . ?
C4 C3 C6 111.1(4) . . ?
C6 C3 C5 110.9(4) . . ?
C3 C4 H4A 109.5 . . ?
C3 C4 H4B 109.5 . . ?
C3 C4 H4C 109.5 . . ?
H4A C4 H4B 109.5 . . ?
H4A C4 H4C 109.5 . . ?
H4B C4 H4C 109.5 . . ?
C3 C5 H5A 109.5 . . ?
C3 C5 H5B 109.5 . . ?
C3 C5 H5C 109.5 . . ?
H5A C5 H5B 109.5 . . ?
H5A C5 H5C 109.5 . . ?
H5B C5 H5C 109.5 . . ?
C3 C6 H6A 109.5 . . ?
C3 C6 H6B 109.5 . . ?
C3 C6 H6C 109.5 . . ?
H6A C6 H6B 109.5 . . ?
H6A C6 H6C 109.5 . . ?
H6B C6 H6C 109.5 . . ?
O4 C7 C8 110.8(4) . . ?
O4 C7 C9 105.3(4) . . ?
O4 C7 C10 108.8(4) . . ?
C9 C7 C8 108.6(5) . . ?
C10 C7 C8 109.8(5) . . ?
C10 C7 C9 113.5(5) . . ?
C7 C8 H8A 109.5 . . ?
C7 C8 H8B 109.5 . . ?
C7 C8 H8C 109.5 . . ?
H8A C8 H8B 109.5 . . ?
H8A C8 H8C 109.5 . . ?
H8B C8 H8C 109.5 . . ?
C7 C9 H9A 109.5 . . ?
C7 C9 H9B 109.5 . . ?
C7 C9 H9C 109.5 . . ?
H9A C9 H9B 109.5 . . ?
H9A C9 H9C 109.5 . . ?
H9B C9 H9C 109.5 . . ?
C7 C10 H10A 109.5 . . ?
C7 C10 H10B 109.5 . . ?
C7 C10 H10C 109.5 . . ?
H10A C10 H10B 109.5 . . ?
H10A C10 H10C 109.5 . . ?
H10B C10 H10C 109.5 . . ?
O5 P2 O7 110.99(15) . . ?
O5 P2 O8 104.87(15) . . ?
O6 P2 O5 117.39(17) . . ?
O6 P2 O7 103.95(15) . . ?
O6 P2 O8 111.83(16) . . ?
O7 P2 O8 107.56(15) . . ?
C11 O7 P2 128.8(3) . . ?
C15 O8 P2 128.4(2) . . ?
O7 C11 C12 110.1(3) . . ?
O7 C11 C13 103.2(4) . . ?
O7 C11 C14 111.0(3) . . ?
C12 C11 C13 110.2(4) . . ?
C12 C11 C14 111.1(4) . . ?
C14 C11 C13 111.0(4) . . ?
C11 C12 H12A 109.5 . . ?
C11 C12 H12B 109.5 . . ?
C11 C12 H12C 109.5 . . ?
H12A C12 H12B 109.5 . . ?
H12A C12 H12C 109.5 . . ?
H12B C12 H12C 109.5 . . ?
C11 C13 H13A 109.5 . . ?
C11 C13 H13B 109.5 . . ?
C11 C13 H13C 109.5 . . ?
H13A C13 H13B 109.5 . . ?
H13A C13 H13C 109.5 . . ?
H13B C13 H13C 109.5 . . ?
C11 C14 H14A 109.5 . . ?
C11 C14 H14B 109.5 . . ?
C11 C14 H14C 109.5 . . ?
H14A C14 H14B 109.5 . . ?
H14A C14 H14C 109.5 . . ?
H14B C14 H14C 109.5 . . ?
O8 C15 C16 112.1(3) . . ?
O8 C15 C17 103.8(3) . . ?
O8 C15 C18 108.1(3) . . ?
C16 C15 C17 111.2(4) . . ?
C16 C15 C18 110.8(4) . . ?
C18 C15 C17 110.6(4) . . ?
C15 C16 H16A 109.5 . . ?
C15 C16 H16B 109.5 . . ?
C15 C16 H16C 109.5 . . ?
H16A C16 H16B 109.5 . . ?
H16A C16 H16C 109.5 . . ?
H16B C16 H16C 109.5 . . ?
C15 C17 H17A 109.5 . . ?
C15 C17 H17B 109.5 . . ?
C15 C17 H17C 109.5 . . ?
H17A C17 H17B 109.5 . . ?
H17A C17 H17C 109.5 . . ?
H17B C17 H17C 109.5 . . ?
C15 C18 H18A 109.5 . . ?
C15 C18 H18B 109.5 . . ?
C15 C18 H18C 109.5 . . ?
H18A C18 H18B 109.5 . . ?
H18A C18 H18C 109.5 . . ?
H18B C18 H18C 109.5 . . ?
H9D O9 H9E 104.5 . . ?
H10D O10 H10E 104.5 . . ?
H11A O11 H11B 104.5 . . ?
H12D O12 H12E 104.5 . . ?
H13D O13 H13E 104.5 . . ?
H3A N3 H3B 109.5 . . ?
H3A N3 H3C 109.5 . . ?
H3B N3 H3C 109.5 . . ?
C19 N3 H3A 109.5 . . ?
C19 N3 H3B 109.5 . . ?
C19 N3 H3C 109.5 . . ?
N3 C19 C19 110.9(4) . 2_776 ?
N3 C19 H19A 109.5 . . ?
N3 C19 H19B 109.5 . . ?
C19 C19 H19A 109.5 2_776 . ?
C19 C19 H19B 109.5 2_776 . ?
H19A C19 H19B 108.1 . . ?

loop_
_geom_bond_atom_site_label_1
_geom_bond_atom_site_label_2
_geom_bond_distance
_geom_bond_site_symmetry_2
_geom_bond_publ_flag
Cu1 N1 2.007(3) . ?
Cu1 N1 2.007(3) 2_666 ?
Cu1 N2 1.995(3) 2_666 ?
Cu1 N2 1.995(3) . ?
N1 H1A 0.9100 . ?
N1 H1B 0.9100 . ?
N1 C1 1.478(5) . ?
N2 H2A 0.9100 . ?
N2 H2B 0.9100 . ?
N2 C2 1.475(5) . ?
C1 H1C 0.9900 . ?
C1 H1D 0.9900 . ?
C1 C2 1.497(6) . ?
C2 H2C 0.9900 . ?
C2 H2D 0.9900 . ?
P1 O1 1.498(3) . ?
P1 O2 1.483(3) . ?
P1 O3 1.581(3) . ?
P1 O4 1.582(3) . ?
O3 C3 1.471(5) . ?
O4 C7 1.461(5) . ?
C3 C4 1.508(6) . ?
C3 C5 1.523(6) . ?
C3 C6 1.518(6) . ?
C4 H4A 0.9800 . ?
C4 H4B 0.9800 . ?
C4 H4C 0.9800 . ?
C5 H5A 0.9800 . ?
C5 H5B 0.9800 . ?
C5 H5C 0.9800 . ?
C6 H6A 0.9800 . ?
C6 H6B 0.9800 . ?
C6 H6C 0.9800 . ?
C7 C8 1.537(8) . ?
C7 C9 1.491(7) . ?
C7 C10 1.468(8) . ?
C8 H8A 0.9800 . ?
C8 H8B 0.9800 . ?
C8 H8C 0.9800 . ?
C9 H9A 0.9800 . ?
C9 H9B 0.9800 . ?
C9 H9C 0.9800 . ?
C10 H10A 0.9800 . ?
C10 H10B 0.9800 . ?
C10 H10C 0.9800 . ?
P2 O5 1.497(3) . ?
P2 O6 1.494(3) . ?
P2 O7 1.581(3) . ?
P2 O8 1.582(3) . ?
O7 C11 1.465(5) . ?
O8 C15 1.470(5) . ?
C11 C12 1.508(6) . ?
C11 C13 1.523(6) . ?
C11 C14 1.512(6) . ?
C12 H12A 0.9800 . ?
C12 H12B 0.9800 . ?
C12 H12C 0.9800 . ?
C13 H13A 0.9800 . ?
C13 H13B 0.9800 . ?
C13 H13C 0.9800 . ?
C14 H14A 0.9800 . ?
C14 H14B 0.9800 . ?
C14 H14C 0.9800 . ?
C15 C16 1.509(6) . ?
C15 C17 1.519(6) . ?
C15 C18 1.510(6) . ?
C16 H16A 0.9800 . ?
C16 H16B 0.9800 . ?
C16 H16C 0.9800 . ?
C17 H17A 0.9800 . ?
C17 H17B 0.9800 . ?
C17 H17C 0.9800 . ?
C18 H18A 0.9800 . ?
C18 H18B 0.9800 . ?
C18 H18C 0.9800 . ?
O9 H9D 0.8701 . ?
O9 H9E 0.8701 . ?
O10 H10D 0.8701 . ?
O10 H10E 0.8701 . ?
O11 H11A 0.8700 . ?
O11 H11B 0.8700 . ?
O12 H12D 0.8701 . ?
O12 H12E 0.8701 . ?
O13 H13D 0.8700 . ?
O13 H13E 0.8701 . ?
N3 H3A 0.9100 . ?
N3 H3B 0.9100 . ?
N3 H3C 0.9100 . ?
N3 C19 1.479(5) . ?
C19 C19 1.514(7) 2_776 ?
C19 H19A 0.9900 . ?
C19 H19B 0.9900 . ?

loop_
_geom_hbond_atom_site_label_D
_geom_hbond_atom_site_label_H
_geom_hbond_atom_site_label_A
_geom_hbond_distance_DH
_geom_hbond_distance_HA
_geom_hbond_distance_DA
_geom_hbond_angle_DHA
_geom_hbond_site_symmetry_A
_geom_hbond_publ_flag
O9 H9D O2 0.87 1.89 2.745(4) 166.1 . yes
O9 H9E O5 0.87 1.90 2.748(4) 165.6 . yes
O10 H10D O11 0.87 1.95 2.756(5) 153.4 . yes
O10 H10E O5 0.87 1.98 2.802(4) 157.1 . yes
O11 H11A O12 0.87 2.04 2.867(5) 159.1 2_556 yes
O11 H11B O9 0.87 2.03 2.893(5) 173.8 2_566 yes
O12 H12D O6 0.87 1.91 2.779(4) 177.8 . yes
O12 H12E O13 0.87 1.99 2.834(5) 162.9 2_666 yes
O13 H13D O1 0.87 1.89 2.760(4) 175.5 . yes
O13 H13E O12 0.87 1.97 2.831(5) 171.5 1_565 yes
N3 H3A O10 0.91 1.94 2.820(4) 163.3 2_666 yes
N3 H3B O1 0.91 1.86 2.735(4) 159.6 . yes
N3 H3C O6 0.91 1.90 2.781(4) 163.4 1_665 yes

loop_
_geom_torsion_atom_site_label_1
_geom_torsion_atom_site_label_2
_geom_torsion_atom_site_label_3
_geom_torsion_atom_site_label_4
_geom_torsion
_geom_torsion_site_symmetry_1
_geom_torsion_site_symmetry_2
_geom_torsion_site_symmetry_3
_geom_torsion_site_symmetry_4
_geom_torsion_publ_flag
Cu1 N1 C1 C2 -38.4(4) . . . . ?
Cu1 N2 C2 C1 -37.5(4) . . . . ?
N1 C1 C2 N2 50.4(5) . . . . ?
P1 O3 C3 C4 -46.9(5) . . . . ?
P1 O3 C3 C5 76.8(4) . . . . ?
P1 O3 C3 C6 -165.4(3) . . . . ?
P1 O4 C7 C8 -45.0(5) . . . . ?
P1 O4 C7 C9 -162.2(4) . . . . ?
P1 O4 C7 C10 75.8(5) . . . . ?
O1 P1 O3 C3 83.8(3) . . . . ?
O1 P1 O4 C7 -167.5(3) . . . . ?
O2 P1 O3 C3 -47.3(4) . . . . ?
O2 P1 O4 C7 -41.3(4) . . . . ?
O3 P1 O4 C7 77.7(4) . . . . ?
O4 P1 O3 C3 -167.4(3) . . . . ?
P2 O7 C11 C12 73.9(5) . . . . ?
P2 O7 C11 C13 -168.5(3) . . . . ?
P2 O7 C11 C14 -49.5(5) . . . . ?
P2 O8 C15 C16 -35.0(5) . . . . ?
P2 O8 C15 C17 -155.0(3) . . . . ?
P2 O8 C15 C18 87.5(4) . . . . ?
O5 P2 O7 C11 -43.1(4) . . . . ?
O5 P2 O8 C15 -167.1(3) . . . . ?
O6 P2 O7 C11 -170.2(3) . . . . ?
O6 P2 O8 C15 -38.8(4) . . . . ?
O7 P2 O8 C15 74.7(3) . . . . ?
O8 P2 O7 C11 71.1(3) . . . . ?
